data_4517051
loop_
_publ_author_name
'Di Salvo, Florencia'
'Teixidor, Francesc'
'Vi\~nas, Clara'
'Planas, Jos\'e Giner'
'Light, Mark E.'
'Hursthouse, Michael B.'
'Aliaga-Alcalde, N\'uria'

_publ_section_title
;
 Metallosupramolecular Chemistry of Novel Chiral closo-o-Carboranylalcohol
 Pyridine and Quinoline Ligands: Syntheses, Characterization, and
 Properties of Cobalt Complexes
;
_journal_issue 11
_journal_name_full 'Crystal Growth &amp; Design'
_journal_page_first 5720
_journal_paper_doi 10.1021/cg301249a
_journal_volume 12
_journal_year 2012
_chemical_compound_source 'Jose Giner Planas'
_chemical_formula_moiety 'C16 H34 B20 Cl2 Co N2 O2, 2(C H4 O)'
_chemical_formula_sum 'C18 H42 B20 Cl2 Co N2 O4'
_chemical_formula_weight 696.57
_space_group_IT_number 56
_space_group_name_Hall '-P 2ab 2ac'
_space_group_name_H-M_alt 'P c c n'
_symmetry_cell_setting orthorhombic
_symmetry_space_group_name_H-M 'P c c n'
_atom_sites_solution_hydrogens geom
_atom_sites_solution_primary direct
_atom_sites_solution_secondary difmap
_audit_creation_method SHELXL-97
_cell_angle_alpha 90.00
_cell_angle_beta 90.00
_cell_angle_gamma 90.00
_cell_formula_units_Z 4
_cell_length_a 18.545(4)
_cell_length_b 13.040(3)
_cell_length_c 14.563(3)
_cell_measurement_reflns_used 9346
_cell_measurement_temperature 100(2)
_cell_measurement_theta_max 27.5
_cell_measurement_theta_min 2.7
_cell_volume 3521.7(13)
_computing_cell_refinement
;
CrystalClear-SM Expert 2.0 r7 (Rigaku, 2011)
;
_computing_data_collection
;
CrystalClear-SM Expert 2.0 r7 (Rigaku, 2011)
;
_computing_data_reduction
;
CrystalClear-SM Expert 2.0 r7 (Rigaku, 2011)
;
_computing_molecular_graphics
;
Images generated using CrystalMaker: a crystal and molecular 
structures program for Mac and Windows. CrystalMaker Software Ltd, 
Oxford, England (www.crystalmaker.com)
;
_computing_publication_material 'WINGX (Farrugia, 1998)'
_computing_structure_refinement 'SHELXL-97 (Sheldrick, 2008)'
_computing_structure_solution 'SHELXS-97 (Sheldrick, 1997)'
_diffrn_ambient_temperature 100(2)
_diffrn_detector 'CCD plate'
_diffrn_detector_area_resol_mean 28.5714
_diffrn_detector_type 'Rigaku HG Saturn724+ (2x2 bin mode)'
_diffrn_measured_fraction_theta_full 0.998
_diffrn_measured_fraction_theta_max 0.998
_diffrn_measurement_device 'four-circle \k diffractometer'
_diffrn_measurement_device_type 'Rigaku AFC12 (Right)'
_diffrn_measurement_method 'profile data from \w-scans'
_diffrn_measurement_specimen_support 'MiTeGen MicroMesh'
_diffrn_radiation_collimation 'Confocal mirrors, VHF Varimax '
_diffrn_radiation_type MoK\a
_diffrn_radiation_wavelength 0.71075
_diffrn_reflns_av_R_equivalents 0.0339
_diffrn_reflns_av_sigmaI/netI 0.0274
_diffrn_reflns_limit_h_max 24
_diffrn_reflns_limit_h_min -23
_diffrn_reflns_limit_k_max 16
_diffrn_reflns_limit_k_min -16
_diffrn_reflns_limit_l_max 13
_diffrn_reflns_limit_l_min -18
_diffrn_reflns_number 20666
_diffrn_reflns_theta_full 27.48
_diffrn_reflns_theta_max 27.48
_diffrn_reflns_theta_min 3.01
_diffrn_source 'Rotating Anode'
_diffrn_source_current 55.0
_diffrn_source_power 2.475
_diffrn_source_voltage 45.0
_exptl_absorpt_coefficient_mu 0.670
_exptl_absorpt_correction_T_max 0.9483
_exptl_absorpt_correction_T_min 0.8889
_exptl_absorpt_correction_type multi-scan
_exptl_absorpt_process_details
;
Jacobson, R. (1998). REQAB. Private communication to the 
Rigaku Corporation, Tokyo, Japan.
;
_exptl_crystal_colour Violet
_exptl_crystal_density_diffrn 1.314
_exptl_crystal_density_method 'not measured'
_exptl_crystal_description Rod
_exptl_crystal_F_000 1428
_exptl_crystal_size_max 0.18
_exptl_crystal_size_mid 0.10
_exptl_crystal_size_min 0.08
_refine_diff_density_max 0.300
_refine_diff_density_min -0.309
_refine_diff_density_rms 0.057
_refine_ls_extinction_method none
_refine_ls_goodness_of_fit_ref 1.170
_refine_ls_hydrogen_treatment mixed
_refine_ls_matrix_type full
_refine_ls_number_parameters 222
_refine_ls_number_reflns 4030
_refine_ls_number_restraints 0
_refine_ls_restrained_S_all 1.170
_refine_ls_R_factor_all 0.0483
_refine_ls_R_factor_gt 0.0456
_refine_ls_shift/su_max 0.013
_refine_ls_shift/su_mean 0.001
_refine_ls_structure_factor_coef Fsqd
_refine_ls_weighting_details 'calc w=1/[\s^2^(Fo^2^)+(0.0323P)^2^+3.2621P] where P=(Fo^2^+2Fc^2^)/3'
_refine_ls_weighting_scheme calc
_refine_ls_wR_factor_gt 0.0960
_refine_ls_wR_factor_ref 0.0973
_reflns_number_gt 3875
_reflns_number_total 4030
_reflns_threshold_expression >2\s(I)
_cod_data_source_file cg301249a_si_002.cif
_cod_data_source_block 3a2MeOH
_cod_depositor_comments
;
The following automatic conversions were performed:

data item '_symmetry_cell_setting' value 'Orthorhombic' was changed
to 'orthorhombic' in accordance with the
/home/saulius/struct/COD-crude-data/automatic-downloads/DataCite-retrospective/ACS/depositions/lib/dictionaries/cif_core.dic
dictionary named 'cif_core.dic' version 2.4.2 last updated on
2011-04-26.

Automatic conversion script
Id: cif_fix_values 6909 2019-04-08 15:41:33Z antanas 
;
_cod_original_cell_volume 3521.8(12)
_cod_original_sg_symbol_H-M Pccn
_cod_database_code 4517051

loop_
_symmetry_equiv_pos_as_xyz
'x, y, z'
'-x+1/2, -y+1/2, z'
'-x, y+1/2, -z+1/2'
'x+1/2, -y, -z+1/2'
'-x, -y, -z'
'x-1/2, y-1/2, -z'
'x, -y-1/2, z-1/2'
'-x-1/2, y, z-1/2'

loop_
_atom_site_label
_atom_site_type_symbol
_atom_site_fract_x
_atom_site_fract_y
_atom_site_fract_z
_atom_site_U_iso_or_equiv
_atom_site_adp_type
_atom_site_occupancy
_atom_site_symmetry_multiplicity
_atom_site_calc_flag
_atom_site_refinement_flags
Co1 Co 0.7500 0.7500 0.24400(2) 0.01508(11) Uani 1 2 d S
Cl1 Cl 0.66933(3) 0.68679(4) 0.35784(3) 0.02001(12) Uani 1 1 d .
O1 O 0.66406(7) 0.71982(11) 0.13799(10) 0.0167(3) Uani 1 1 d .
H91 H 0.6760(15) 0.688(2) 0.0989(19) 0.029(8) Uiso 1 1 d .
N1 N 0.71424(9) 0.89631(12) 0.19640(11) 0.0157(3) Uani 1 1 d .
C1 C 0.54530(10) 0.79990(15) 0.13635(13) 0.0154(4) Uani 1 1 d .
C2 C 0.52313(11) 0.70402(16) 0.20383(14) 0.0193(4) Uani 1 1 d .
H2 H 0.5653 0.6495 0.2294 0.023 Uiso 1 1 calc R
C3 C 0.62516(10) 0.80528(15) 0.10412(13) 0.0157(4) Uani 1 1 d .
H3 H 0.6254 0.8013 0.0355 0.019 Uiso 1 1 calc R
C4 C 0.66300(10) 0.90296(15) 0.13136(13) 0.0158(4) Uani 1 1 d .
C5 C 0.64807(11) 0.99374(16) 0.08529(15) 0.0205(4) Uani 1 1 d .
H5 H 0.6114 0.9959 0.0397 0.025 Uiso 1 1 calc R
C6 C 0.68694(11) 1.08073(16) 0.10635(16) 0.0234(5) Uani 1 1 d .
H6 H 0.6778 1.1436 0.0756 0.028 Uiso 1 1 calc R
C7 C 0.73964(11) 1.07428(16) 0.17335(15) 0.0230(4) Uani 1 1 d .
H7 H 0.7672 1.1330 0.1893 0.028 Uiso 1 1 calc R
C8 C 0.75187(11) 0.98192(15) 0.21674(15) 0.0194(4) Uani 1 1 d .
H8 H 0.7882 0.9784 0.2627 0.023 Uiso 1 1 calc R
B3 B 0.50036(13) 0.69667(18) 0.08995(17) 0.0203(5) Uani 1 1 d .
H3A H 0.5244 0.6419 0.0392 0.024 Uiso 1 1 calc R
B4 B 0.47732(12) 0.82514(18) 0.06029(16) 0.0185(5) Uani 1 1 d .
H4 H 0.4857 0.8557 -0.0108 0.022 Uiso 1 1 calc R
B5 B 0.49123(12) 0.90403(18) 0.15826(16) 0.0185(5) Uani 1 1 d .
H5A H 0.5085 0.9860 0.1512 0.022 Uiso 1 1 calc R
B6 B 0.52352(13) 0.82557(18) 0.24916(15) 0.0181(4) Uani 1 1 d .
H6A H 0.5625 0.8547 0.3017 0.022 Uiso 1 1 calc R
B7 B 0.44082(13) 0.6556(2) 0.17797(18) 0.0236(5) Uani 1 1 d .
H7A H 0.4249 0.5731 0.1851 0.028 Uiso 1 1 calc R
B8 B 0.40855(13) 0.73389(19) 0.08632(17) 0.0208(5) Uani 1 1 d .
H8A H 0.3708 0.7040 0.0326 0.025 Uiso 1 1 calc R
B9 B 0.40289(12) 0.86184(18) 0.12955(16) 0.0194(5) Uani 1 1 d .
H9 H 0.3607 0.9163 0.1041 0.023 Uiso 1 1 calc R
B10 B 0.43194(12) 0.8626(2) 0.24646(17) 0.0211(5) Uani 1 1 d .
H10 H 0.4093 0.9173 0.2983 0.025 Uiso 1 1 calc R
B11 B 0.45511(13) 0.7344(2) 0.27610(17) 0.0231(5) Uani 1 1 d .
H11 H 0.4486 0.7037 0.3474 0.028 Uiso 1 1 calc R
B12 B 0.38051(13) 0.75753(19) 0.20190(17) 0.0223(5) Uani 1 1 d .
H12 H 0.3236 0.7431 0.2243 0.027 Uiso 1 1 calc R
O2 O 0.79040(9) 0.61493(12) 0.49936(10) 0.0214(3) Uani 1 1 d .
H92 H 0.7635(17) 0.641(2) 0.463(2) 0.049(9) Uiso 1 1 d .
C9 C 0.82954(13) 0.53316(18) 0.45765(17) 0.0303(5) Uani 1 1 d .
H9A H 0.8608 0.5607 0.4093 0.045 Uiso 1 1 calc R
H9B H 0.7956 0.4839 0.4309 0.045 Uiso 1 1 calc R
H9C H 0.8591 0.4988 0.5041 0.045 Uiso 1 1 calc R

loop_
_atom_site_aniso_label
_atom_site_aniso_U_11
_atom_site_aniso_U_22
_atom_site_aniso_U_33
_atom_site_aniso_U_23
_atom_site_aniso_U_13
_atom_site_aniso_U_12
Co1 0.01502(19) 0.01606(19) 0.01416(19) 0.000 0.000 0.00160(14)
Cl1 0.0187(2) 0.0259(3) 0.0155(2) 0.00102(19) 0.00178(18) 0.00080(18)
O1 0.0162(7) 0.0187(7) 0.0151(7) -0.0018(6) -0.0007(6) 0.0039(5)
N1 0.0146(8) 0.0172(8) 0.0153(8) -0.0002(7) 0.0016(6) 0.0015(6)
C1 0.0158(9) 0.0176(10) 0.0129(9) -0.0001(7) -0.0018(7) 0.0006(7)
C2 0.0186(10) 0.0202(10) 0.0190(10) 0.0041(8) -0.0022(8) -0.0008(8)
C3 0.0142(9) 0.0191(10) 0.0138(9) 0.0006(8) -0.0005(7) 0.0020(7)
C4 0.0130(9) 0.0202(10) 0.0143(9) 0.0009(8) 0.0019(7) 0.0019(7)
C5 0.0154(9) 0.0233(10) 0.0228(10) 0.0057(9) -0.0007(8) 0.0022(8)
C6 0.0190(10) 0.0194(10) 0.0318(12) 0.0051(9) 0.0039(9) 0.0032(8)
C7 0.0196(10) 0.0168(10) 0.0326(12) -0.0026(9) 0.0016(9) -0.0010(8)
C8 0.0165(9) 0.0190(10) 0.0229(10) -0.0031(8) 0.0004(8) -0.0001(8)
B3 0.0204(11) 0.0194(11) 0.0211(11) -0.0012(9) -0.0051(9) -0.0004(9)
B4 0.0166(10) 0.0212(11) 0.0179(11) 0.0009(9) -0.0044(9) 0.0016(8)
B5 0.0176(11) 0.0188(11) 0.0192(11) -0.0010(9) -0.0009(9) 0.0020(8)
B6 0.0194(11) 0.0215(11) 0.0136(10) -0.0013(9) 0.0003(9) 0.0005(9)
B7 0.0186(11) 0.0219(12) 0.0303(13) 0.0045(10) -0.0037(10) -0.0012(9)
B8 0.0174(11) 0.0218(12) 0.0233(12) 0.0007(10) -0.0043(9) -0.0010(9)
B9 0.0153(10) 0.0211(11) 0.0218(12) 0.0032(9) -0.0028(9) 0.0010(8)
B10 0.0157(10) 0.0261(12) 0.0216(12) 0.0002(10) 0.0013(9) 0.0013(9)
B11 0.0159(11) 0.0313(13) 0.0220(12) 0.0044(10) 0.0016(9) -0.0004(9)
B12 0.0163(10) 0.0249(12) 0.0257(12) 0.0058(10) -0.0030(10) 0.0008(9)
O2 0.0271(8) 0.0206(8) 0.0166(7) -0.0030(6) -0.0020(6) 0.0029(6)
C9 0.0344(13) 0.0261(12) 0.0306(12) -0.0057(10) 0.0017(10) 0.0054(10)

loop_
_atom_type_symbol
_atom_type_description
_atom_type_scat_dispersion_real
_atom_type_scat_dispersion_imag
_atom_type_scat_source
C C 0.0033 0.0016 'International Tables Vol C Tables 4.2.6.8 and 6.1.1.4'
H H 0.0000 0.0000 'International Tables Vol C Tables 4.2.6.8 and 6.1.1.4'
B B 0.0013 0.0007 'International Tables Vol C Tables 4.2.6.8 and 6.1.1.4'
N N 0.0061 0.0033 'International Tables Vol C Tables 4.2.6.8 and 6.1.1.4'
O O 0.0106 0.0060 'International Tables Vol C Tables 4.2.6.8 and 6.1.1.4'
Cl Cl 0.1484 0.1585 'International Tables Vol C Tables 4.2.6.8 and 6.1.1.4'
Co Co 0.3494 0.9721 'International Tables Vol C Tables 4.2.6.8 and 6.1.1.4'

loop_
_geom_angle_atom_site_label_1
_geom_angle_atom_site_label_2
_geom_angle_atom_site_label_3
_geom_angle
_geom_angle_site_symmetry_1
_geom_angle_site_symmetry_3
N1 Co1 N1 142.12(9) 2_665 .
N1 Co1 O1 80.86(6) 2_665 .
N1 Co1 O1 73.39(6) . .
N1 Co1 O1 73.39(6) 2_665 2_665
N1 Co1 O1 80.86(6) . 2_665
O1 Co1 O1 93.52(8) . 2_665
N1 Co1 Cl1 109.89(5) 2_665 2_665
N1 Co1 Cl1 96.42(5) . 2_665
O1 Co1 Cl1 169.15(4) . 2_665
O1 Co1 Cl1 88.40(4) 2_665 2_665
N1 Co1 Cl1 96.42(5) 2_665 .
N1 Co1 Cl1 109.89(5) . .
O1 Co1 Cl1 88.40(4) . .
O1 Co1 Cl1 169.15(4) 2_665 .
Cl1 Co1 Cl1 91.71(3) 2_665 .
C3 O1 Co1 117.48(12) . .
C4 N1 C8 117.83(17) . .
C4 N1 Co1 120.38(13) . .
C8 N1 Co1 120.49(13) . .
C3 C1 C2 116.95(16) . .
C3 C1 B4 119.86(16) . .
C2 C1 B4 110.45(15) . .
C3 C1 B5 125.19(16) . .
C2 C1 B5 110.14(15) . .
B4 C1 B5 62.48(13) . .
C3 C1 B3 112.20(16) . .
C2 C1 B3 61.21(13) . .
B4 C1 B3 62.57(13) . .
B5 C1 B3 114.11(15) . .
C3 C1 B6 120.12(16) . .
C2 C1 B6 61.26(13) . .
B4 C1 B6 114.02(15) . .
B5 C1 B6 62.15(13) . .
B3 C1 B6 114.35(16) . .
C1 C2 B11 112.39(16) . .
C1 C2 B7 112.11(16) . .
B11 C2 B7 63.48(14) . .
C1 C2 B3 61.66(12) . .
B11 C2 B3 115.58(16) . .
B7 C2 B3 62.76(14) . .
C1 C2 B6 61.72(12) . .
B11 C2 B6 63.08(14) . .
B7 C2 B6 115.69(16) . .
B3 C2 B6 115.13(16) . .
O1 C3 C4 109.63(15) . .
O1 C3 C1 110.15(16) . .
C4 C3 C1 113.71(16) . .
N1 C4 C5 122.43(18) . .
N1 C4 C3 117.39(17) . .
C5 C4 C3 120.02(17) . .
C6 C5 C4 119.33(19) . .
C5 C6 C7 118.4(2) . .
C8 C7 C6 119.5(2) . .
N1 C8 C7 122.47(19) . .
C2 B3 C1 57.13(12) . .
C2 B3 B8 104.49(17) . .
C1 B3 B8 105.23(16) . .
C2 B3 B7 58.08(13) . .
C1 B3 B7 104.71(17) . .
B8 B3 B7 60.41(14) . .
C2 B3 B4 103.95(16) . .
C1 B3 B4 58.40(12) . .
B8 B3 B4 60.30(13) . .
B7 B3 B4 108.05(17) . .
C1 B4 B9 104.90(16) . .
C1 B4 B5 58.98(12) . .
B9 B4 B5 60.06(13) . .
C1 B4 B3 59.02(12) . .
B9 B4 B3 107.59(17) . .
B5 B4 B3 108.34(16) . .
C1 B4 B8 105.12(16) . .
B9 B4 B8 60.23(13) . .
B5 B4 B8 108.60(17) . .
B3 B4 B8 59.55(13) . .
C1 B5 B10 104.79(16) . .
C1 B5 B6 59.11(12) . .
B10 B5 B6 59.63(13) . .
C1 B5 B9 104.45(16) . .
B10 B5 B9 60.35(13) . .
B6 B5 B9 107.91(17) . .
C1 B5 B4 58.55(12) . .
B10 B5 B4 108.34(17) . .
B6 B5 B4 108.27(16) . .
B9 B5 B4 59.90(13) . .
C2 B6 C1 57.01(12) . .
C2 B6 B10 103.86(16) . .
C1 B6 B10 104.90(16) . .
C2 B6 B5 104.11(15) . .
C1 B6 B5 58.74(12) . .
B10 B6 B5 60.13(13) . .
C2 B6 B11 57.72(13) . .
C1 B6 B11 104.30(16) . .
B10 B6 B11 60.17(14) . .
B5 B6 B11 107.94(16) . .
C2 B7 B12 104.19(17) . .
C2 B7 B3 59.16(13) . .
B12 B7 B3 107.95(17) . .
C2 B7 B11 58.14(13) . .
B12 B7 B11 60.18(14) . .
B3 B7 B11 108.22(17) . .
C2 B7 B8 104.77(17) . .
B12 B7 B8 60.38(14) . .
B3 B7 B8 59.70(14) . .
B11 B7 B8 108.64(18) . .
B3 B8 B7 59.89(13) . .
B3 B8 B4 60.14(13) . .
B7 B8 B4 107.51(16) . .
B3 B8 B9 107.58(16) . .
B7 B8 B9 106.91(17) . .
B4 B8 B9 59.62(13) . .
B3 B8 B12 107.38(16) . .
B7 B8 B12 59.48(14) . .
B4 B8 B12 107.03(17) . .
B9 B8 B12 59.36(14) . .
B12 B9 B4 108.26(16) . .
B12 B9 B5 108.29(16) . .
B4 B9 B5 60.04(13) . .
B12 B9 B10 60.48(14) . .
B4 B9 B10 107.97(16) . .
B5 B9 B10 59.74(13) . .
B12 B9 B8 60.38(14) . .
B4 B9 B8 60.15(13) . .
B5 B9 B8 108.53(16) . .
B10 B9 B8 108.86(17) . .
B6 B10 B5 60.24(13) . .
B6 B10 B11 60.37(13) . .
B5 B10 B11 108.18(17) . .
B6 B10 B9 108.05(16) . .
B5 B10 B9 59.91(13) . .
B11 B10 B9 107.41(17) . .
B6 B10 B12 108.14(17) . .
B5 B10 B12 107.49(17) . .
B11 B10 B12 59.86(14) . .
B9 B10 B12 59.32(13) . .
C2 B11 B10 104.45(17) . .
C2 B11 B7 58.38(13) . .
B10 B11 B7 108.18(17) . .
C2 B11 B12 103.99(17) . .
B10 B11 B12 60.41(14) . .
B7 B11 B12 59.68(14) . .
C2 B11 B6 59.20(13) . .
B10 B11 B6 59.46(14) . .
B7 B11 B6 108.33(17) . .
B12 B11 B6 107.85(17) . .
B9 B12 B7 108.15(17) . .
B9 B12 B11 108.00(16) . .
B7 B12 B11 60.14(14) . .
B9 B12 B8 60.26(14) . .
B7 B12 B8 60.14(14) . .
B11 B12 B8 108.41(17) . .
B9 B12 B10 60.20(14) . .
B7 B12 B10 108.00(16) . .
B11 B12 B10 59.73(14) . .
B8 B12 B10 108.54(17) . .

loop_
_geom_bond_atom_site_label_1
_geom_bond_atom_site_label_2
_geom_bond_distance
_geom_bond_site_symmetry_2
Co1 N1 2.1355(17) 2_665
Co1 N1 2.1355(17) .
Co1 O1 2.2535(15) .
Co1 O1 2.2535(15) 2_665
Co1 Cl1 2.3804(6) 2_665
Co1 Cl1 2.3804(6) .
O1 C3 1.416(2) .
N1 C4 1.344(2) .
N1 C8 1.349(3) .
C1 C3 1.555(3) .
C1 C2 1.643(3) .
C1 B4 1.710(3) .
C1 B5 1.718(3) .
C1 B3 1.721(3) .
C1 B6 1.725(3) .
C2 B11 1.690(3) .
C2 B7 1.694(3) .
C2 B3 1.714(3) .
C2 B6 1.717(3) .
C3 C4 1.508(3) .
C4 C5 1.389(3) .
C5 C6 1.379(3) .
C6 C7 1.384(3) .
C7 C8 1.379(3) .
B3 B8 1.771(3) .
B3 B7 1.775(4) .
B3 B4 1.782(3) .
B4 B9 1.775(3) .
B4 B5 1.778(3) .
B4 B8 1.785(3) .
B5 B10 1.775(3) .
B5 B6 1.777(3) .
B5 B9 1.778(3) .
B6 B10 1.766(3) .
B6 B11 1.782(3) .
B7 B12 1.772(4) .
B7 B11 1.780(4) .
B7 B8 1.784(3) .
B8 B9 1.786(3) .
B8 B12 1.788(4) .
B9 B12 1.770(3) .
B9 B10 1.786(3) .
B10 B11 1.779(4) .
B10 B12 1.791(4) .
B11 B12 1.781(3) .
O2 C9 1.426(3) .

loop_
_geom_hbond_atom_site_label_D
_geom_hbond_atom_site_label_H
_geom_hbond_atom_site_label_A
_geom_hbond_distance_DH
_geom_hbond_distance_HA
_geom_hbond_distance_DA
_geom_hbond_angle_DHA
_geom_hbond_site_symmetry_A
O1 H91 O2 0.74(3) 1.84(3) 2.581(2) 176(3) 8_755
O2 H92 Cl1 0.81(3) 2.40(3) 3.1887(17) 168(3) .
